data_8105429
loop_
_publ_author_name
'Lo, Kong Mun'
'Lee, See Mun'
'Tiekink, Edward R.T.'

_publ_section_title
;
 Crystal structure of
 (N,N-dimethylsulphoxide)-[N-(3-ethoxy-2-(oxide)benzylidene)-3-methoxybenzenecarbohydrazonato-\k3
 N,O,O&#x2032;]-dioxo-molybdenum(VI), C19H22MoN2O7S
;
_journal_issue 5
_journal_name_full 'Zeitschrift f\"ur Kristallographie - New Crystal Structures'
_journal_page_first 1231
_journal_page_last 1233
_journal_paper_doi 10.1515/ncrs-2020-0281
_journal_volume 235
_journal_year 2020
_chemical_formula_moiety 'C19 H22 Mo N2 O7 S'
_chemical_formula_sum 'C19 H22 Mo N2 O7 S'
_chemical_formula_weight 518.38
_space_group_crystal_system triclinic
_space_group_IT_number 2
_space_group_name_Hall '-P 1'
_space_group_name_H-M_alt 'P -1'
_atom_sites_solution_hydrogens geom
_atom_sites_solution_primary direct
_atom_sites_solution_secondary difmap
_audit_creation_method SHELXL-2018/3
_cell_angle_alpha 81.451(2)
_cell_angle_beta 72.444(2)
_cell_angle_gamma 87.930(2)
_cell_formula_units_Z 2
_cell_length_a 7.9719(2)
_cell_length_b 10.3854(2)
_cell_length_c 13.1042(3)
_cell_measurement_reflns_used 21260
_cell_measurement_temperature 100(2)
_cell_measurement_theta_max 76.4470
_cell_measurement_theta_min 3.5480
_cell_volume 1022.85(4)
_computing_cell_refinement 'CrysAlisPro [1]'
_computing_data_collection 'CrysAlisPro [1]'
_computing_data_reduction 'CrysAlisPro [1]'
_computing_molecular_graphics 'ORTEP-3 for Windows [4]'
_computing_publication_material 'SHELXL-2018/3 [3]'
_computing_structure_refinement 'SHELXL-2018/3 [3]'
_computing_structure_solution 'SHELXT 2014/5 [2]'
_diffrn_ambient_temperature 100(2)
_diffrn_detector_area_resol_mean 5.2558
_diffrn_measured_fraction_theta_full 1.000
_diffrn_measured_fraction_theta_max 1.000
_diffrn_measurement_device_type 'XtaLAB Synergy, Dualflex, AtlasS2'
_diffrn_measurement_method '\w scans'
_diffrn_radiation_type CuK\a
_diffrn_radiation_wavelength 1.54184
_diffrn_reflns_av_R_equivalents 0.0225
_diffrn_reflns_av_unetI/netI 0.0111
_diffrn_reflns_Laue_measured_fraction_full 1.000
_diffrn_reflns_Laue_measured_fraction_max 1.000
_diffrn_reflns_limit_h_max 9
_diffrn_reflns_limit_h_min -9
_diffrn_reflns_limit_k_max 11
_diffrn_reflns_limit_k_min -12
_diffrn_reflns_limit_l_max 15
_diffrn_reflns_limit_l_min -15
_diffrn_reflns_number 24067
_diffrn_reflns_point_group_measured_fraction_full 1.000
_diffrn_reflns_point_group_measured_fraction_max 1.000
_diffrn_reflns_theta_full 67.049
_diffrn_reflns_theta_max 67.049
_diffrn_reflns_theta_min 3.575
_diffrn_source 'micro-focus sealed X-ray tube'
_exptl_absorpt_coefficient_mu 6.602
_exptl_absorpt_correction_T_max 1.000
_exptl_absorpt_correction_T_min 0.636
_exptl_absorpt_correction_type gaussian
_exptl_absorpt_process_details 'CrysAlisPro [1]'
_exptl_crystal_colour light-brown
_exptl_crystal_density_diffrn 1.683
_exptl_crystal_description prism
_exptl_crystal_F_000 528
_exptl_crystal_size_max 0.200
_exptl_crystal_size_mid 0.136
_exptl_crystal_size_min 0.108
_refine_diff_density_max 0.235
_refine_diff_density_min -0.667
_refine_diff_density_rms 0.073
_refine_ls_extinction_coef .
_refine_ls_extinction_method none
_refine_ls_goodness_of_fit_ref 1.017
_refine_ls_hydrogen_treatment constr
_refine_ls_matrix_type full
_refine_ls_number_parameters 275
_refine_ls_number_reflns 3664
_refine_ls_number_restraints 0
_refine_ls_restrained_S_all 1.017
_refine_ls_R_factor_all 0.0182
_refine_ls_R_factor_gt 0.0181
_refine_ls_shift/su_max 0.002
_refine_ls_shift/su_mean 0.000
_refine_ls_structure_factor_coef Fsqd
_refine_ls_weighting_details 'w=1/[\s^2^(Fo^2^)+(0.0318P)^2^+1.0085P] where P=(Fo^2^+2Fc^2^)/3'
_refine_ls_weighting_scheme calc
_refine_ls_wR_factor_gt 0.0502
_refine_ls_wR_factor_ref 0.0503
_reflns_Friedel_coverage 0.000
_reflns_Friedel_fraction_full .
_reflns_Friedel_fraction_max .
_reflns_number_gt 3660
_reflns_number_total 3664
_reflns_threshold_expression 'I > 2\s(I)'
_cod_data_source_file suppl_ncrs-2020-0281_suppl.cif
_cod_data_source_block shelx
_cod_database_code 8105429
_shelx_shelxl_version_number 2018/3
_shelx_space_group_comment
;
The symmetry employed for this shelxl refinement is uniquely defined
by the following loop, which should always be used as a source of
symmetry information in preference to the above space-group names.
They are only intended as comments.
;
_shelx_estimated_absorpt_t_min 0.352
_shelx_estimated_absorpt_t_max 0.536

loop_
_space_group_symop_operation_xyz
'x, y, z'
'-x, -y, -z'

loop_
_atom_site_label
_atom_site_type_symbol
_atom_site_fract_x
_atom_site_fract_y
_atom_site_fract_z
_atom_site_U_iso_or_equiv
_atom_site_adp_type
_atom_site_occupancy
_atom_site_site_symmetry_order
_atom_site_calc_flag
_atom_site_refinement_flags_posn
_atom_site_refinement_flags_adp
_atom_site_refinement_flags_occupancy
_atom_site_disorder_assembly
_atom_site_disorder_group
Mo Mo 0.63757(2) 0.52131(2) 0.22781(2) 0.00681(6) Uani 1 1 d . . . . .
S1 S 0.35944(5) 0.60157(4) 0.08143(3) 0.00964(9) Uani 1 1 d . . . . .
O1 O 0.72761(15) 0.70120(11) 0.22000(9) 0.0095(2) Uani 1 1 d . . . . .
O2 O 0.44349(16) 0.39946(12) 0.26529(10) 0.0121(3) Uani 1 1 d . . . . .
O3 O 1.02885(17) 1.12676(12) 0.07792(10) 0.0158(3) Uani 1 1 d . . . . .
O4 O 0.30680(17) 0.16869(12) 0.28011(10) 0.0143(3) Uani 1 1 d . . . . .
O5 O 0.75568(17) 0.44367(12) 0.30673(10) 0.0139(3) Uani 1 1 d . . . . .
O6 O 0.75092(16) 0.49783(12) 0.09827(10) 0.0131(3) Uani 1 1 d . . . . .
O7 O 0.45077(17) 0.65056(12) 0.15598(10) 0.0138(3) Uani 1 1 d . . . . .
N1 N 0.50584(19) 0.73704(14) 0.37379(12) 0.0099(3) Uani 1 1 d . . . . .
N2 N 0.46125(19) 0.61073(14) 0.36605(11) 0.0087(3) Uani 1 1 d . . . . .
C1 C 0.6469(2) 0.77439(16) 0.29460(13) 0.0090(3) Uani 1 1 d . . . . .
C2 C 0.3272(2) 0.55767(17) 0.44178(14) 0.0103(3) Uani 1 1 d . . . . .
H2 H 0.269685 0.605569 0.498753 0.012 Uiso 1 1 calc R U . . .
C3 C 0.2600(2) 0.42909(17) 0.44443(14) 0.0107(3) Uani 1 1 d . . . . .
C4 C 0.3193(2) 0.35610(17) 0.35869(14) 0.0102(3) Uani 1 1 d . . . . .
C5 C 0.2427(2) 0.23274(17) 0.36720(14) 0.0119(3) Uani 1 1 d . . . . .
C6 C 0.1089(2) 0.18586(18) 0.46033(15) 0.0154(4) Uani 1 1 d . . . . .
H6 H 0.056701 0.103271 0.465960 0.018 Uiso 1 1 calc R U . . .
C7 C 0.0506(2) 0.25867(18) 0.54533(15) 0.0157(4) Uani 1 1 d . . . . .
H7 H -0.040306 0.225286 0.608556 0.019 Uiso 1 1 calc R U . . .
C8 C 0.1242(2) 0.37857(18) 0.53802(14) 0.0127(4) Uani 1 1 d . . . . .
H8 H 0.083584 0.427837 0.596176 0.015 Uiso 1 1 calc R U . . .
C9 C 0.7209(2) 0.90563(16) 0.28371(14) 0.0096(3) Uani 1 1 d . . . . .
C10 C 0.8445(2) 0.95763(17) 0.18728(14) 0.0105(3) Uani 1 1 d . . . . .
H10 H 0.885136 0.907328 0.129816 0.013 Uiso 1 1 calc R U . . .
C11 C 0.9081(2) 1.08386(17) 0.17577(14) 0.0111(3) Uani 1 1 d . . . . .
C12 C 0.8502(2) 1.15780(17) 0.25960(15) 0.0129(4) Uani 1 1 d . . . . .
H12 H 0.893928 1.243801 0.251533 0.015 Uiso 1 1 calc R U . . .
C13 C 0.7271(2) 1.10421(18) 0.35587(15) 0.0150(4) Uani 1 1 d . . . . .
H13 H 0.686753 1.154527 0.413347 0.018 Uiso 1 1 calc R U . . .
C14 C 0.6630(2) 0.97915(17) 0.36879(15) 0.0128(3) Uani 1 1 d . . . . .
H14 H 0.580227 0.943322 0.434967 0.015 Uiso 1 1 calc R U . . .
C15 C 1.1074(3) 1.25225(18) 0.06526(16) 0.0172(4) Uani 1 1 d . . . . .
H15A H 1.016291 1.319053 0.071545 0.026 Uiso 1 1 calc R U . . .
H15B H 1.195254 1.269555 -0.006061 0.026 Uiso 1 1 calc R U . . .
H15C H 1.164495 1.254022 0.121628 0.026 Uiso 1 1 calc R U . . .
C16 C 0.2625(2) 0.03221(17) 0.29531(16) 0.0156(4) Uani 1 1 d . . . . .
H16A H 0.133539 0.020704 0.313662 0.019 Uiso 1 1 calc R U . . .
H16B H 0.301976 -0.015489 0.355084 0.019 Uiso 1 1 calc R U . . .
C17 C 0.3536(3) -0.01911(18) 0.19127(16) 0.0182(4) Uani 1 1 d . . . . .
H17A H 0.305435 0.022881 0.134240 0.027 Uiso 1 1 calc R U . . .
H17B H 0.334859 -0.113459 0.201222 0.027 Uiso 1 1 calc R U . . .
H17C H 0.479985 -0.000186 0.170530 0.027 Uiso 1 1 calc R U . . .
C18 C 0.1309(3) 0.6058(2) 0.15159(17) 0.0254(5) Uani 1 1 d . . . . .
H18A H 0.103717 0.541367 0.217195 0.038 Uiso 1 1 calc R U . . .
H18B H 0.062940 0.585427 0.104825 0.038 Uiso 1 1 calc R U . . .
H18C H 0.100001 0.692804 0.171420 0.038 Uiso 1 1 calc R U . . .
C19 C 0.3722(3) 0.73839(18) -0.02091(15) 0.0185(4) Uani 1 1 d . . . . .
H19A H 0.342784 0.817728 0.012768 0.028 Uiso 1 1 calc R U . . .
H19B H 0.288895 0.726219 -0.060560 0.028 Uiso 1 1 calc R U . . .
H19C H 0.491842 0.746293 -0.071098 0.028 Uiso 1 1 calc R U . . .

loop_
_atom_site_aniso_label
_atom_site_aniso_U_11
_atom_site_aniso_U_22
_atom_site_aniso_U_33
_atom_site_aniso_U_23
_atom_site_aniso_U_13
_atom_site_aniso_U_12
Mo 0.00785(8) 0.00550(8) 0.00657(8) -0.00153(5) -0.00096(5) -0.00121(5)
S1 0.0094(2) 0.0106(2) 0.00921(19) -0.00244(15) -0.00272(15) -0.00029(15)
O1 0.0096(6) 0.0078(6) 0.0101(6) -0.0036(4) -0.0002(5) -0.0014(4)
O2 0.0134(6) 0.0105(6) 0.0102(6) -0.0021(5) 0.0004(5) -0.0044(5)
O3 0.0192(7) 0.0121(6) 0.0132(6) 0.0012(5) -0.0010(5) -0.0077(5)
O4 0.0199(7) 0.0075(6) 0.0148(6) -0.0018(5) -0.0038(5) -0.0046(5)
O5 0.0191(6) 0.0104(6) 0.0146(6) -0.0041(5) -0.0076(5) 0.0029(5)
O6 0.0149(6) 0.0112(6) 0.0117(6) -0.0031(5) -0.0006(5) -0.0039(5)
O7 0.0183(6) 0.0115(6) 0.0165(6) -0.0046(5) -0.0113(5) 0.0014(5)
N1 0.0120(7) 0.0072(7) 0.0104(7) -0.0026(5) -0.0021(6) -0.0018(5)
N2 0.0110(7) 0.0062(7) 0.0091(7) -0.0019(5) -0.0028(6) -0.0009(5)
C1 0.0101(8) 0.0096(8) 0.0086(8) -0.0010(6) -0.0051(6) 0.0019(6)
C2 0.0106(8) 0.0108(8) 0.0089(8) -0.0019(6) -0.0022(7) 0.0010(6)
C3 0.0110(8) 0.0105(8) 0.0108(8) 0.0005(7) -0.0044(7) -0.0018(7)
C4 0.0089(8) 0.0104(8) 0.0101(8) 0.0020(6) -0.0024(7) -0.0015(6)
C5 0.0137(8) 0.0101(8) 0.0137(9) -0.0009(7) -0.0069(7) -0.0016(7)
C6 0.0178(9) 0.0102(9) 0.0178(9) 0.0023(7) -0.0060(8) -0.0056(7)
C7 0.0135(9) 0.0162(9) 0.0139(9) 0.0038(7) -0.0011(7) -0.0053(7)
C8 0.0119(8) 0.0144(9) 0.0108(8) 0.0002(7) -0.0029(7) -0.0014(7)
C9 0.0087(8) 0.0089(8) 0.0120(8) -0.0016(6) -0.0046(7) 0.0008(6)
C10 0.0109(8) 0.0103(8) 0.0114(8) -0.0030(7) -0.0041(7) 0.0009(6)
C11 0.0101(8) 0.0109(8) 0.0119(8) 0.0014(7) -0.0039(7) -0.0006(6)
C12 0.0129(8) 0.0067(8) 0.0195(9) -0.0026(7) -0.0052(7) -0.0007(6)
C13 0.0143(9) 0.0127(9) 0.0180(9) -0.0080(7) -0.0023(7) 0.0004(7)
C14 0.0116(8) 0.0130(9) 0.0125(8) -0.0030(7) -0.0010(7) -0.0016(7)
C15 0.0179(9) 0.0123(9) 0.0194(9) 0.0035(7) -0.0046(8) -0.0070(7)
C16 0.0188(9) 0.0067(8) 0.0232(10) -0.0007(7) -0.0097(8) -0.0031(7)
C17 0.0240(10) 0.0104(9) 0.0243(10) -0.0044(7) -0.0126(8) 0.0018(7)
C18 0.0105(9) 0.0443(13) 0.0187(10) -0.0059(9) 0.0004(8) -0.0029(9)
C19 0.0276(10) 0.0147(9) 0.0154(9) 0.0016(7) -0.0112(8) -0.0039(8)

loop_
_atom_type_symbol
_atom_type_description
_atom_type_scat_dispersion_real
_atom_type_scat_dispersion_imag
_atom_type_scat_source
C C 0.0181 0.0091 'International Tables Vol C Tables 4.2.6.8 and 6.1.1.4'
H H 0.0000 0.0000 'International Tables Vol C Tables 4.2.6.8 and 6.1.1.4'
Mo Mo -0.0483 2.7339 'International Tables Vol C Tables 4.2.6.8 and 6.1.1.4'
N N 0.0311 0.0180 'International Tables Vol C Tables 4.2.6.8 and 6.1.1.4'
O O 0.0492 0.0322 'International Tables Vol C Tables 4.2.6.8 and 6.1.1.4'
S S 0.3331 0.5567 'International Tables Vol C Tables 4.2.6.8 and 6.1.1.4'

loop_
_geom_angle_atom_site_label_1
_geom_angle_atom_site_label_2
_geom_angle_atom_site_label_3
_geom_angle
_geom_angle_site_symmetry_1
_geom_angle_site_symmetry_3
O5 Mo O6 105.46(6) . .
O5 Mo O2 99.16(6) . .
O6 Mo O2 102.60(5) . .
O5 Mo O1 96.74(5) . .
O6 Mo O1 97.39(5) . .
O2 Mo O1 150.01(5) . .
O5 Mo N2 91.88(6) . .
O6 Mo N2 160.75(6) . .
O2 Mo N2 82.35(5) . .
O1 Mo N2 71.84(5) . .
O5 Mo O7 166.52(5) . .
O6 Mo O7 87.32(5) . .
O2 Mo O7 81.80(5) . .
O1 Mo O7 77.01(5) . .
N2 Mo O7 74.87(5) . .
O7 S1 C18 104.84(9) . .
O7 S1 C19 103.39(8) . .
C18 S1 C19 99.03(10) . .
C1 O1 Mo 119.99(10) . .
C4 O2 Mo 133.44(11) . .
C11 O3 C15 117.30(14) . .
C5 O4 C16 116.92(14) . .
S1 O7 Mo 121.58(7) . .
C1 N1 N2 108.84(14) . .
C2 N2 N1 116.32(14) . .
C2 N2 Mo 127.66(12) . .
N1 N2 Mo 115.95(10) . .
N1 C1 O1 123.36(15) . .
N1 C1 C9 119.69(15) . .
O1 C1 C9 116.94(15) . .
N2 C2 C3 123.51(16) . .
N2 C2 H2 118.2 . .
C3 C2 H2 118.2 . .
C4 C3 C8 119.61(16) . .
C4 C3 C2 123.37(16) . .
C8 C3 C2 117.00(16) . .
O2 C4 C3 123.18(16) . .
O2 C4 C5 117.29(16) . .
C3 C4 C5 119.48(16) . .
O4 C5 C6 124.71(16) . .
O4 C5 C4 115.77(15) . .
C6 C5 C4 119.52(16) . .
C5 C6 C7 120.77(17) . .
C5 C6 H6 119.6 . .
C7 C6 H6 119.6 . .
C8 C7 C6 120.23(17) . .
C8 C7 H7 119.9 . .
C6 C7 H7 119.9 . .
C7 C8 C3 120.39(17) . .
C7 C8 H8 119.8 . .
C3 C8 H8 119.8 . .
C14 C9 C10 120.16(16) . .
C14 C9 C1 119.98(16) . .
C10 C9 C1 119.84(15) . .
C11 C10 C9 119.56(16) . .
C11 C10 H10 120.2 . .
C9 C10 H10 120.2 . .
O3 C11 C12 124.04(16) . .
O3 C11 C10 115.36(15) . .
C12 C11 C10 120.60(16) . .
C11 C12 C13 119.20(16) . .
C11 C12 H12 120.4 . .
C13 C12 H12 120.4 . .
C14 C13 C12 120.98(17) . .
C14 C13 H13 119.5 . .
C12 C13 H13 119.5 . .
C13 C14 C9 119.50(17) . .
C13 C14 H14 120.3 . .
C9 C14 H14 120.3 . .
O3 C15 H15A 109.5 . .
O3 C15 H15B 109.5 . .
H15A C15 H15B 109.5 . .
O3 C15 H15C 109.5 . .
H15A C15 H15C 109.5 . .
H15B C15 H15C 109.5 . .
O4 C16 C17 107.62(15) . .
O4 C16 H16A 110.2 . .
C17 C16 H16A 110.2 . .
O4 C16 H16B 110.2 . .
C17 C16 H16B 110.2 . .
H16A C16 H16B 108.5 . .
C16 C17 H17A 109.5 . .
C16 C17 H17B 109.5 . .
H17A C17 H17B 109.5 . .
C16 C17 H17C 109.5 . .
H17A C17 H17C 109.5 . .
H17B C17 H17C 109.5 . .
S1 C18 H18A 109.5 . .
S1 C18 H18B 109.5 . .
H18A C18 H18B 109.5 . .
S1 C18 H18C 109.5 . .
H18A C18 H18C 109.5 . .
H18B C18 H18C 109.5 . .
S1 C19 H19A 109.5 . .
S1 C19 H19B 109.5 . .
H19A C19 H19B 109.5 . .
S1 C19 H19C 109.5 . .
H19A C19 H19C 109.5 . .
H19B C19 H19C 109.5 . .

loop_
_geom_bond_atom_site_label_1
_geom_bond_atom_site_label_2
_geom_bond_distance
_geom_bond_site_symmetry_2
Mo O5 1.7003(12) .
Mo O6 1.7145(12) .
Mo O2 1.9325(12) .
Mo O1 2.0029(12) .
Mo N2 2.2337(14) .
Mo O7 2.2872(12) .
S1 O7 1.5319(12) .
S1 C18 1.778(2) .
S1 C19 1.7860(18) .
O1 C1 1.324(2) .
O2 C4 1.348(2) .
O3 C11 1.373(2) .
O3 C15 1.432(2) .
O4 C5 1.362(2) .
O4 C16 1.443(2) .
N1 C1 1.304(2) .
N1 N2 1.397(2) .
N2 C2 1.292(2) .
C1 C9 1.475(2) .
C2 C3 1.448(2) .
C2 H2 0.9500 .
C3 C4 1.403(3) .
C3 C8 1.414(2) .
C4 C5 1.414(2) .
C5 C6 1.393(3) .
C6 C7 1.393(3) .
C6 H6 0.9500 .
C7 C8 1.374(3) .
C7 H7 0.9500 .
C8 H8 0.9500 .
C9 C14 1.399(2) .
C9 C10 1.394(2) .
C10 C11 1.393(2) .
C10 H10 0.9500 .
C11 C12 1.389(3) .
C12 C13 1.396(3) .
C12 H12 0.9500 .
C13 C14 1.381(3) .
C13 H13 0.9500 .
C14 H14 0.9500 .
C15 H15A 0.9800 .
C15 H15B 0.9800 .
C15 H15C 0.9800 .
C16 C17 1.504(3) .
C16 H16A 0.9900 .
C16 H16B 0.9900 .
C17 H17A 0.9800 .
C17 H17B 0.9800 .
C17 H17C 0.9800 .
C18 H18A 0.9800 .
C18 H18B 0.9800 .
C18 H18C 0.9800 .
C19 H19A 0.9800 .
C19 H19B 0.9800 .
C19 H19C 0.9800 .

loop_
_geom_torsion_atom_site_label_1
_geom_torsion_atom_site_label_2
_geom_torsion_atom_site_label_3
_geom_torsion_atom_site_label_4
_geom_torsion
_geom_torsion_site_symmetry_1
_geom_torsion_site_symmetry_2
_geom_torsion_site_symmetry_3
_geom_torsion_site_symmetry_4
C18 S1 O7 Mo 117.60(10) . . . .
C19 S1 O7 Mo -139.10(9) . . . .
C1 N1 N2 C2 177.40(15) . . . .
C1 N1 N2 Mo -0.08(16) . . . .
N2 N1 C1 O1 1.1(2) . . . .
N2 N1 C1 C9 179.45(14) . . . .
Mo O1 C1 N1 -1.7(2) . . . .
Mo O1 C1 C9 179.87(11) . . . .
N1 N2 C2 C3 178.07(15) . . . .
Mo N2 C2 C3 -4.8(2) . . . .
N2 C2 C3 C4 -8.3(3) . . . .
N2 C2 C3 C8 173.58(16) . . . .
Mo O2 C4 C3 27.0(2) . . . .
Mo O2 C4 C5 -155.29(13) . . . .
C8 C3 C4 O2 177.47(16) . . . .
C2 C3 C4 O2 -0.6(3) . . . .
C8 C3 C4 C5 -0.2(2) . . . .
C2 C3 C4 C5 -178.27(16) . . . .
C16 O4 C5 C6 -15.0(2) . . . .
C16 O4 C5 C4 165.92(15) . . . .
O2 C4 C5 O4 1.7(2) . . . .
C3 C4 C5 O4 179.51(15) . . . .
O2 C4 C5 C6 -177.45(16) . . . .
C3 C4 C5 C6 0.3(3) . . . .
O4 C5 C6 C7 -179.53(16) . . . .
C4 C5 C6 C7 -0.4(3) . . . .
C5 C6 C7 C8 0.4(3) . . . .
C6 C7 C8 C3 -0.2(3) . . . .
C4 C3 C8 C7 0.1(3) . . . .
C2 C3 C8 C7 178.33(16) . . . .
N1 C1 C9 C14 13.0(2) . . . .
O1 C1 C9 C14 -168.59(15) . . . .
N1 C1 C9 C10 -165.08(16) . . . .
O1 C1 C9 C10 13.4(2) . . . .
C14 C9 C10 C11 -0.9(3) . . . .
C1 C9 C10 C11 177.16(15) . . . .
C15 O3 C11 C12 4.3(2) . . . .
C15 O3 C11 C10 -175.55(15) . . . .
C9 C10 C11 O3 -179.77(15) . . . .
C9 C10 C11 C12 0.4(3) . . . .
O3 C11 C12 C13 -179.90(16) . . . .
C10 C11 C12 C13 -0.1(3) . . . .
C11 C12 C13 C14 0.2(3) . . . .
C12 C13 C14 C9 -0.7(3) . . . .
C10 C9 C14 C13 1.0(3) . . . .
C1 C9 C14 C13 -176.99(16) . . . .
C5 O4 C16 C17 -177.34(14) . . . .
